data_4500345
loop_
_publ_author_name
'Lee, Jhen-Yi'
'Chen, Chih-Yuan'
'Lee, Hon Man'
'Passaglia, Elisa'
'Vizza, Francesco'
'Oberhauser, Werner'

_publ_section_title
;
 Zinc Coordination Polymers with 2,6-Bis(imidazole-1-yl)pyridine and
 Benzenecarboxylate:Pseudo-Supramolecular Isomers with and without
 Interpenetration and Unprecedented Trinodal Topology
;
_journal_issue 4
_journal_name_full 'Crystal Growth &amp; Design'
_journal_page_first 1230
_journal_paper_doi 10.1021/cg101453m
_journal_volume 11
_journal_year 2011
_chemical_formula_moiety 'C20 H13 N5 O7 Zn2, O'
_chemical_formula_sum 'C20 H13 N5 O8 Zn2'
_chemical_formula_weight 582.09
_space_group_IT_number 14
_symmetry_cell_setting monoclinic
_symmetry_Int_Tables_number 14
_symmetry_space_group_name_Hall '-P 2ybc'
_symmetry_space_group_name_H-M 'P 1 21/c 1'
_atom_sites_solution_hydrogens geom
_atom_sites_solution_primary direct
_atom_sites_solution_secondary difmap
_audit_creation_method SHELXL-97
_cell_angle_alpha 90.00
_cell_angle_beta 95.727(4)
_cell_angle_gamma 90.00
_cell_formula_units_Z 4
_cell_length_a 11.526(2)
_cell_length_b 14.485(3)
_cell_length_c 13.108(3)
_cell_measurement_reflns_used 2017
_cell_measurement_temperature 150(2)
_cell_measurement_theta_max 22.2
_cell_measurement_theta_min 2.6
_cell_volume 2177.5(8)
_computing_cell_refinement 'SAINT (Bruker, 2007)'
_computing_data_collection 'APEX2 (Bruker, 2007)'
_computing_data_reduction 'SAINT (Bruker, 2007)'
_computing_molecular_graphics 'SHELXTL (Sheldrick, 2008)'
_computing_publication_material 'DIAMOND (Brandenburg, 2006)'
_computing_structure_refinement 'SHELXTL (Sheldrick, 2008)'
_computing_structure_solution 'SHELXTL (Sheldrick, 2008)'
_diffrn_ambient_temperature 150(2)
_diffrn_measured_fraction_theta_full 0.992
_diffrn_measured_fraction_theta_max 0.992
_diffrn_measurement_device_type 'Bruker SMART APEXII'
_diffrn_measurement_method \w
_diffrn_radiation_monochromator graphite
_diffrn_radiation_probe x-ray
_diffrn_radiation_type MoK\a
_diffrn_radiation_wavelength 0.71073
_diffrn_reflns_av_R_equivalents 0.1491
_diffrn_reflns_av_sigmaI/netI 0.1252
_diffrn_reflns_limit_h_max 15
_diffrn_reflns_limit_h_min -15
_diffrn_reflns_limit_k_max 19
_diffrn_reflns_limit_k_min -19
_diffrn_reflns_limit_l_max 17
_diffrn_reflns_limit_l_min -17
_diffrn_reflns_number 30449
_diffrn_reflns_theta_full 28.85
_diffrn_reflns_theta_max 28.85
_diffrn_reflns_theta_min 2.10
_diffrn_source 'fine-focus sealed tube'
_diffrn_standards_decay_% 0
_diffrn_standards_interval_count 0
_diffrn_standards_interval_time 0
_diffrn_standards_number 0
_exptl_absorpt_coefficient_mu 2.262
_exptl_absorpt_correction_T_max 0.6862
_exptl_absorpt_correction_T_min 0.6016
_exptl_absorpt_correction_type multi-scan
_exptl_absorpt_process_details 'SADABS (Sheldrick, 2003)'
_exptl_crystal_density_diffrn 1.776
_exptl_crystal_density_method 'not measured'
_exptl_crystal_F_000 1168
_exptl_crystal_size_max 0.25
_exptl_crystal_size_mid 0.20
_exptl_crystal_size_min 0.18
_refine_diff_density_max 2.028
_refine_diff_density_min -1.326
_refine_diff_density_rms 0.192
_refine_ls_extinction_coef 0.0111(15)
_refine_ls_extinction_expression Fc^*^=kFc[1+0.001xFc^2^\l^3^/sin(2\q)]^-1/4^
_refine_ls_extinction_method SHELXL
_refine_ls_goodness_of_fit_ref 1.024
_refine_ls_hydrogen_treatment constr
_refine_ls_matrix_type full
_refine_ls_number_parameters 338
_refine_ls_number_reflns 5674
_refine_ls_number_restraints 2
_refine_ls_restrained_S_all 1.024
_refine_ls_R_factor_all 0.1233
_refine_ls_R_factor_gt 0.0678
_refine_ls_shift/su_max 0.008
_refine_ls_shift/su_mean 0.000
_refine_ls_structure_factor_coef Fsqd
_refine_ls_weighting_details 'calc w=1/[\s^2^(Fo^2^)+(0.1070P)^2^+0.0000P] where P=(Fo^2^+2Fc^2^)/3'
_refine_ls_weighting_scheme calc
_refine_ls_wR_factor_gt 0.1686
_refine_ls_wR_factor_ref 0.2047
_reflns_number_gt 3380
_reflns_number_total 5674
_reflns_threshold_expression I>2\s
_cod_data_source_file cg101453m_si_002.cif
_cod_data_source_block 3_cyc533
_cod_original_cell_volume 2177.6(7)
_cod_original_sg_symbol_H-M 'P 21/c'
_cod_database_code 4500345

loop_
_symmetry_equiv_pos_as_xyz
'x, y, z'
'-x, y+1/2, -z+1/2'
'-x, -y, -z'
'x, -y-1/2, z-1/2'

loop_
_atom_site_label
_atom_site_type_symbol
_atom_site_fract_x
_atom_site_fract_y
_atom_site_fract_z
_atom_site_U_iso_or_equiv
_atom_site_adp_type
_atom_site_occupancy
_atom_site_symmetry_multiplicity
_atom_site_calc_flag
_atom_site_refinement_flags
_atom_site_disorder_assembly
_atom_site_disorder_group
C1 C 0.7409(5) 0.5935(4) 0.2020(5) 0.0307(13) Uani 1 1 d . . .
H1 H 0.8013 0.5657 0.2462 0.037 Uiso 1 1 calc R . .
C2 C 0.6013(5) 0.6818(5) 0.1423(5) 0.0329(14) Uani 1 1 d . . .
H2 H 0.5439 0.7291 0.1385 0.039 Uiso 1 1 calc R . .
C3 C 0.6216(5) 0.6253(4) 0.0638(5) 0.0284(13) Uani 1 1 d . . .
H3 H 0.5825 0.6250 -0.0036 0.034 Uiso 1 1 calc R . .
C4 C 0.7649(5) 0.4946(4) 0.0521(5) 0.0274(13) Uani 1 1 d . . .
C5 C 0.7033(5) 0.4475(4) -0.0278(5) 0.0319(14) Uani 1 1 d . . .
H5 H 0.6258 0.4644 -0.0521 0.038 Uiso 1 1 calc R . .
C6 C 0.7590(5) 0.3753(5) -0.0704(5) 0.0356(15) Uani 1 1 d . . .
H6 H 0.7205 0.3416 -0.1260 0.043 Uiso 1 1 calc R . .
C7 C 0.8719(5) 0.3519(4) -0.0318(5) 0.0315(14) Uani 1 1 d . . .
H7 H 0.9116 0.3013 -0.0586 0.038 Uiso 1 1 calc R . .
C8 C 0.9238(5) 0.4054(4) 0.0475(4) 0.0251(12) Uani 1 1 d . . .
C9 C 1.1116(5) 0.3191(4) 0.0634(5) 0.0285(13) Uani 1 1 d . . .
H9 H 1.0935 0.2782 0.0074 0.034 Uiso 1 1 calc R . .
C10 C 1.0954(5) 0.4303(4) 0.1769(5) 0.0285(13) Uani 1 1 d . . .
H10 H 1.0665 0.4798 0.2146 0.034 Uiso 1 1 calc R . .
C11 C 1.1997(5) 0.3877(4) 0.1947(5) 0.0330(14) Uani 1 1 d . . .
H11 H 1.2583 0.4030 0.2483 0.040 Uiso 1 1 calc R . .
C12 C 0.3272(5) 0.7710(4) 0.3129(4) 0.0232(12) Uani 1 1 d . . .
C13 C 0.2675(5) 0.6981(4) 0.3513(4) 0.0257(12) Uani 1 1 d . . .
H13 H 0.3088 0.6546 0.3954 0.031 Uiso 1 1 calc R . .
C14 C 0.1473(4) 0.6871(4) 0.3264(4) 0.0211(11) Uani 1 1 d . . .
C15 C 0.0895(5) 0.7509(4) 0.2592(4) 0.0232(12) Uani 1 1 d . . .
H15 H 0.0076 0.7455 0.2427 0.028 Uiso 1 1 calc R . .
C16 C 0.1488(4) 0.8214(4) 0.2163(4) 0.0232(12) Uani 1 1 d . . .
C17 C 0.2672(5) 0.8326(4) 0.2450(4) 0.0247(12) Uani 1 1 d . . .
H17 H 0.3077 0.8827 0.2180 0.030 Uiso 1 1 calc R . .
C18 C 0.4561(5) 0.7841(4) 0.3382(5) 0.0292(13) Uani 1 1 d . . .
C19 C 0.0827(5) 0.6129(4) 0.3755(4) 0.0260(12) Uani 1 1 d . . .
C20 C 0.0877(5) 0.8873(4) 0.1387(4) 0.0232(12) Uani 1 1 d . . .
N1 N 0.6756(4) 0.6613(4) 0.2287(4) 0.0301(11) Uani 1 1 d . . .
N2 N 0.7119(4) 0.5676(3) 0.1029(4) 0.0287(11) Uani 1 1 d . . .
N3 N 0.8741(4) 0.4759(3) 0.0898(4) 0.0267(11) Uani 1 1 d . . .
N4 N 1.0395(4) 0.3863(3) 0.0918(4) 0.0258(10) Uani 1 1 d . . .
N5 N 1.2084(4) 0.3181(3) 0.1227(4) 0.0273(11) Uani 1 1 d . . .
O1 O 0.7440(3) 0.6288(3) 0.4756(3) 0.0297(9) Uani 1 1 d . . .
O2 O 0.5099(3) 0.7172(3) 0.3866(4) 0.0375(11) Uani 1 1 d . . .
O3 O 0.5062(4) 0.8533(3) 0.3126(4) 0.0524(14) Uani 1 1 d . . .
O4 O 0.1389(4) 0.5423(3) 0.4071(3) 0.0314(10) Uani 1 1 d . . .
O5 O -0.0244(3) 0.6277(3) 0.3836(3) 0.0307(10) Uani 1 1 d . . .
O6 O -0.0101(3) 0.8622(3) 0.0959(3) 0.0285(9) Uani 1 1 d . . .
O7 O 0.1415(4) 0.9593(3) 0.1203(3) 0.0319(10) Uani 1 1 d . . .
Zn1 Zn 0.88767(5) 0.55970(4) 0.49065(5) 0.0223(2) Uani 1 1 d . . .
Zn2 Zn 0.67834(5) 0.71212(5) 0.37348(5) 0.0258(2) Uani 1 1 d . . .
H1A H 0.7203 0.6071 0.5321 0.050 Uiso 1 1 d . . .
O8A O 0.5378(12) 0.5641(8) 0.5386(15) 0.178(16) Uani 0.426(4) 1 d P A 1
O8B O 0.5761(14) 0.5789(14) 0.6231(11) 0.041(5) Uani 0.299(11) 1 d P B 2
O8C O 0.5378(16) 0.4893(11) 0.7034(12) 0.040(5) Uani 0.275(11) 1 d P C 3

loop_
_atom_site_aniso_label
_atom_site_aniso_U_11
_atom_site_aniso_U_22
_atom_site_aniso_U_33
_atom_site_aniso_U_23
_atom_site_aniso_U_13
_atom_site_aniso_U_12
C1 0.030(3) 0.029(3) 0.031(3) 0.001(3) -0.004(2) 0.005(3)
C2 0.021(3) 0.038(3) 0.038(4) 0.005(3) -0.006(3) 0.004(3)
C3 0.018(3) 0.036(3) 0.030(3) 0.003(3) -0.004(2) 0.008(2)
C4 0.019(3) 0.031(3) 0.032(3) -0.002(3) -0.001(2) -0.003(2)
C5 0.022(3) 0.040(4) 0.031(3) -0.003(3) -0.005(2) 0.004(3)
C6 0.026(3) 0.042(4) 0.036(3) -0.006(3) -0.008(3) 0.007(3)
C7 0.024(3) 0.033(3) 0.037(3) -0.004(3) 0.000(2) 0.008(3)
C8 0.019(3) 0.025(3) 0.031(3) 0.002(2) 0.002(2) 0.000(2)
C9 0.026(3) 0.025(3) 0.034(3) 0.002(3) -0.003(2) 0.005(2)
C10 0.021(3) 0.030(3) 0.034(3) -0.006(3) -0.001(2) 0.001(2)
C11 0.024(3) 0.036(4) 0.038(3) -0.004(3) -0.004(3) 0.000(3)
C12 0.014(2) 0.028(3) 0.026(3) 0.001(2) -0.004(2) -0.001(2)
C13 0.016(3) 0.031(3) 0.029(3) 0.005(3) -0.002(2) 0.004(2)
C14 0.013(2) 0.024(3) 0.025(3) -0.001(2) -0.002(2) 0.002(2)
C15 0.015(3) 0.029(3) 0.025(3) -0.004(2) -0.002(2) -0.002(2)
C16 0.012(2) 0.023(3) 0.033(3) 0.000(2) -0.001(2) 0.003(2)
C17 0.023(3) 0.026(3) 0.025(3) 0.000(2) 0.000(2) -0.002(2)
C18 0.017(3) 0.037(3) 0.031(3) 0.004(3) -0.006(2) 0.001(2)
C19 0.024(3) 0.028(3) 0.025(3) -0.003(2) -0.005(2) -0.004(2)
C20 0.021(3) 0.026(3) 0.022(3) 0.003(2) 0.000(2) 0.004(2)
N1 0.018(2) 0.036(3) 0.035(3) -0.003(2) -0.003(2) 0.005(2)
N2 0.021(2) 0.032(3) 0.031(3) -0.002(2) -0.004(2) 0.001(2)
N3 0.019(2) 0.028(3) 0.033(3) 0.000(2) -0.002(2) 0.0012(19)
N4 0.017(2) 0.028(3) 0.031(3) 0.003(2) -0.0028(19) 0.0005(19)
N5 0.016(2) 0.028(3) 0.037(3) 0.000(2) 0.000(2) -0.0014(19)
O1 0.0174(19) 0.036(2) 0.035(2) 0.0058(19) 0.0000(17) 0.0035(17)
O2 0.0125(19) 0.044(3) 0.054(3) 0.012(2) -0.0079(18) 0.0015(18)
O3 0.017(2) 0.050(3) 0.087(4) 0.028(3) -0.013(2) -0.012(2)
O4 0.023(2) 0.030(2) 0.040(2) 0.0091(19) -0.0022(18) 0.0017(17)
O5 0.020(2) 0.033(2) 0.039(2) 0.0049(19) 0.0019(17) 0.0013(17)
O6 0.0179(19) 0.028(2) 0.037(2) 0.0051(18) -0.0111(17) 0.0018(16)
O7 0.023(2) 0.026(2) 0.045(3) 0.0082(19) -0.0053(19) -0.0022(16)
Zn1 0.0118(3) 0.0243(4) 0.0294(4) -0.0002(3) -0.0042(2) 0.0005(2)
Zn2 0.0135(3) 0.0287(4) 0.0338(4) -0.0010(3) -0.0042(3) 0.0019(3)
O8A 0.029(9) 0.122(18) 0.39(4) 0.18(3) 0.076(18) 0.029(10)
O8B 0.022(9) 0.080(14) 0.019(8) 0.010(8) 0.001(6) -0.001(8)
O8C 0.054(12) 0.029(9) 0.034(10) -0.019(7) -0.005(8) -0.014(8)

loop_
_atom_type_symbol
_atom_type_description
_atom_type_scat_dispersion_real
_atom_type_scat_dispersion_imag
_atom_type_scat_source
C C 0.0033 0.0016 'International Tables Vol C Tables 4.2.6.8 and 6.1.1.4'
H H 0.0000 0.0000 'International Tables Vol C Tables 4.2.6.8 and 6.1.1.4'
N N 0.0061 0.0033 'International Tables Vol C Tables 4.2.6.8 and 6.1.1.4'
O O 0.0106 0.0060 'International Tables Vol C Tables 4.2.6.8 and 6.1.1.4'
Zn Zn 0.2839 1.4301 'International Tables Vol C Tables 4.2.6.8 and 6.1.1.4'

loop_
_geom_angle_atom_site_label_1
_geom_angle_atom_site_label_2
_geom_angle_atom_site_label_3
_geom_angle
_geom_angle_site_symmetry_1
_geom_angle_site_symmetry_3
N1 C1 N2 111.7(5) . .
N1 C1 H1 124.2 . .
N2 C1 H1 124.2 . .
C3 C2 N1 110.7(5) . .
C3 C2 H2 124.7 . .
N1 C2 H2 124.7 . .
C2 C3 N2 105.2(5) . .
C2 C3 H3 127.4 . .
N2 C3 H3 127.4 . .
N3 C4 C5 125.1(6) . .
N3 C4 N2 114.3(5) . .
C5 C4 N2 120.6(5) . .
C6 C5 C4 117.2(6) . .
C6 C5 H5 121.4 . .
C4 C5 H5 121.4 . .
C5 C6 C7 119.7(6) . .
C5 C6 H6 120.1 . .
C7 C6 H6 120.1 . .
C8 C7 C6 117.1(6) . .
C8 C7 H7 121.5 . .
C6 C7 H7 121.5 . .
N3 C8 C7 125.2(5) . .
N3 C8 N4 114.0(5) . .
C7 C8 N4 120.9(5) . .
N5 C9 N4 111.0(5) . .
N5 C9 H9 124.5 . .
N4 C9 H9 124.5 . .
C11 C10 N4 105.3(5) . .
C11 C10 H10 127.3 . .
N4 C10 H10 127.3 . .
C10 C11 N5 109.6(5) . .
C10 C11 H11 125.2 . .
N5 C11 H11 125.2 . .
C13 C12 C17 119.2(5) . .
C13 C12 C18 122.2(5) . .
C17 C12 C18 118.5(5) . .
C12 C13 C14 121.3(5) . .
C12 C13 H13 119.4 . .
C14 C13 H13 119.4 . .
C15 C14 C13 118.0(5) . .
C15 C14 C19 121.4(5) . .
C13 C14 C19 120.5(5) . .
C16 C15 C14 121.4(5) . .
C16 C15 H15 119.3 . .
C14 C15 H15 119.3 . .
C15 C16 C17 119.3(5) . .
C15 C16 C20 121.6(5) . .
C17 C16 C20 119.0(5) . .
C16 C17 C12 120.6(5) . .
C16 C17 H17 119.7 . .
C12 C17 H17 119.7 . .
O3 C18 O2 122.5(6) . .
O3 C18 C12 121.9(5) . .
O2 C18 C12 115.7(5) . .
O4 C19 O5 125.7(5) . .
O4 C19 C14 117.7(5) . .
O5 C19 C14 116.5(5) . .
O7 C20 O6 126.4(5) . .
O7 C20 C16 116.7(5) . .
O6 C20 C16 116.8(5) . .
C1 N1 C2 105.6(5) . .
C1 N1 Zn2 124.5(4) . .
C2 N1 Zn2 129.6(4) . .
C1 N2 C3 106.9(5) . .
C1 N2 C4 125.2(5) . .
C3 N2 C4 127.9(5) . .
C8 N3 C4 115.7(5) . .
C9 N4 C10 107.6(5) . .
C9 N4 C8 126.9(5) . .
C10 N4 C8 125.3(5) . .
C9 N5 C11 106.5(5) . .
C9 N5 Zn2 122.8(4) . 2_745
C11 N5 Zn2 128.7(4) . 2_745
Zn2 O1 Zn1 132.7(2) . .
Zn2 O1 H1A 133.6 . .
Zn1 O1 H1A 93.7 . .
C18 O2 Zn2 114.7(4) . .
C19 O4 Zn1 134.4(4) . 3_666
C19 O5 Zn1 121.6(4) . 1_455
C20 O6 Zn1 124.4(4) . 4_475
C20 O7 Zn1 132.6(4) . 2_655
O1 Zn1 O4 105.06(17) . 3_666
O1 Zn1 O7 102.47(17) . 2_645
O4 Zn1 O7 85.91(18) 3_666 2_645
O1 Zn1 O6 102.20(17) . 4_676
O4 Zn1 O6 94.06(17) 3_666 4_676
O7 Zn1 O6 154.44(16) 2_645 4_676
O1 Zn1 O5 99.07(16) . 1_655
O4 Zn1 O5 155.54(16) 3_666 1_655
O7 Zn1 O5 85.02(17) 2_645 1_655
O6 Zn1 O5 84.62(17) 4_676 1_655
O1 Zn1 Zn1 177.14(13) . 3_766
O4 Zn1 Zn1 73.92(12) 3_666 3_766
O7 Zn1 Zn1 74.85(11) 2_645 3_766
O6 Zn1 Zn1 80.58(11) 4_676 3_766
O5 Zn1 Zn1 81.79(11) 1_655 3_766
O1 Zn2 O2 106.80(18) . .
O1 Zn2 N5 104.77(18) . 2_755
O2 Zn2 N5 127.75(19) . 2_755
O1 Zn2 N1 113.29(19) . .
O2 Zn2 N1 99.88(19) . .
N5 Zn2 N1 104.4(2) 2_755 .

loop_
_geom_bond_atom_site_label_1
_geom_bond_atom_site_label_2
_geom_bond_distance
_geom_bond_site_symmetry_2
C1 N1 1.307(8) .
C1 N2 1.360(8) .
C1 H1 0.9500 .
C2 C3 1.354(9) .
C2 N1 1.382(7) .
C2 H2 0.9500 .
C3 N2 1.392(7) .
C3 H3 0.9500 .
C4 N3 1.333(7) .
C4 C5 1.384(8) .
C4 N2 1.420(7) .
C5 C6 1.375(9) .
C5 H5 0.9500 .
C6 C7 1.390(8) .
C6 H6 0.9500 .
C7 C8 1.384(8) .
C7 H7 0.9500 .
C8 N3 1.320(7) .
C8 N4 1.428(7) .
C9 N5 1.295(7) .
C9 N4 1.356(7) .
C9 H9 0.9500 .
C10 C11 1.351(8) .
C10 N4 1.386(7) .
C10 H10 0.9500 .
C11 N5 1.392(8) .
C11 H11 0.9500 .
C12 C13 1.382(8) .
C12 C17 1.394(8) .
C12 C18 1.501(7) .
C13 C14 1.401(7) .
C13 H13 0.9500 .
C14 C15 1.398(8) .
C14 C19 1.490(8) .
C15 C16 1.379(8) .
C15 H15 0.9500 .
C16 C17 1.388(7) .
C16 C20 1.517(7) .
C17 H17 0.9500 .
C18 O3 1.221(7) .
C18 O2 1.284(7) .
C19 O4 1.258(7) .
C19 O5 1.267(7) .
C20 O7 1.249(7) .
C20 O6 1.262(6) .
N1 Zn2 2.033(5) .
N5 Zn2 2.013(5) 2_745
O1 Zn2 1.902(4) .
O1 Zn1 1.928(4) .
O1 H1A 0.8733 .
O2 Zn2 1.967(4) .
O4 Zn1 2.039(4) 3_666
O5 Zn1 2.062(4) 1_455
O6 Zn1 2.060(4) 4_475
O7 Zn1 2.060(4) 2_655
Zn1 O4 2.039(4) 3_666
Zn1 O7 2.060(4) 2_645
Zn1 O6 2.060(4) 4_676
Zn1 O5 2.062(4) 1_655
Zn1 Zn1 3.1032(13) 3_766
Zn2 N5 2.013(5) 2_755
